data_1560225
loop_
_publ_author_name
'Wagner, Hannah K.'
'Wadepohl, Hubert'
'Ballmann, Joachim'

_publ_section_title
;
 A 2,2&#x2032;-diphosphinotolane as a versatile precursor for the
 synthesis of P-ylidic mesoionic carbenes via reversible C--P bond
 formation
;
_journal_issue 10
_journal_name_full 'Chemical Science'
_journal_page_first 3693
_journal_page_last 3701
_journal_paper_doi 10.1039/D0SC06128J
_journal_volume 12
_journal_year 2021
_chemical_formula_sum 'C38 H55 Cl5 F6 P2 Rh Sb'
_chemical_formula_weight 1089.67
_chemical_properties_physical 'air-sensitive, moisture-sensitive'
_space_group_crystal_system monoclinic
_space_group_IT_number 14
_space_group_name_Hall '-P 2ybc'
_space_group_name_H-M_alt 'P 1 21/c 1'
_atom_sites_solution_hydrogens geom
_atom_sites_solution_primary iterative
_atom_sites_solution_secondary difmap
_audit_block_code ba_jb69
_audit_creation_date 2018-03-29
_audit_creation_method
;
encif (version 1.121)

encifer (version_id = 274361.64)

Olex2 1.3
(compiled 2020.07.31 svn.rc2a7746 for OlexSys, GUI svn.r6145)
;
_audit_update_record
;
2020-10-08 deposited with the CCDC.	2021-01-22 downloaded from the CCDC.
;
_cell_angle_alpha 90
_cell_angle_beta 96.7728(11)
_cell_angle_gamma 90
_cell_formula_units_Z 4
_cell_length_a 8.68119(10)
_cell_length_b 24.5831(3)
_cell_length_c 20.7842(3)
_cell_measurement_reflns_used 29243
_cell_measurement_temperature 120(1)
_cell_measurement_theta_max 28.2540
_cell_measurement_theta_min 2.3620
_cell_volume 4404.61(10)
_computing_cell_refinement 'CrysAlisPro 1.171.38.46 (Rigaku OD, 2015)'
_computing_data_collection 'CrysAlisPro 1.171.38.46 (Rigaku OD, 2015)'
_computing_data_reduction 'CrysAlisPro 1.171.38.46 (Rigaku OD, 2015)'
_computing_publication_material 'encif (Wadepohl, 2009-19); encifer (Allen et al., 2004)'
_computing_structure_refinement 'SHELXL-20xx (Sheldrick, 2015)'
_computing_structure_solution 'SUPERFLIP (Palatinus, 2007-2009)'
_diffrn_ambient_temperature 120(1)
_diffrn_detector 'CCD plate'
_diffrn_detector_area_resol_mean 7.9621
_diffrn_detector_type Eos
_diffrn_measured_fraction_theta_full 0.999
_diffrn_measured_fraction_theta_max 0.958
_diffrn_measurement_details
;
List of Runs (angles in degrees, time in seconds):

  # Type    Start    End  Width  t~exp~   \w     \q     \k     \f   Frames
#--------------------------------------------------------------------------
  1  \w    -57.00 -25.00   0.50   12.50    --    2.00 127.00 169.31   64
  2  \w     -6.00  73.00   0.50   12.50    --   19.75-116.00 -26.07  158
  3  \w    -53.00  47.00   0.50   12.50    --   19.75 -38.00-120.00  200
  4  \w    -12.00  91.00   0.50   12.50    --   19.75  77.00  90.00  206
  5  \w     -2.00  89.00   0.50   12.50    --   19.75  57.00  30.00  182
  6  \w    -49.00  41.00   0.50   12.50    --   19.75 -57.00  30.00  180
  7  \w    -12.00  91.00   0.50   12.50    --   19.75  77.00 -90.00  206
  8  \w    -51.00  51.00   0.50   12.50    --   19.75 -77.00 150.00  204
  9  \w    -49.00  41.00   0.50   12.50    --   19.75 -57.00 -30.00  180
 10  \w    -51.00  51.00   0.50   12.50    --   19.75 -77.00-120.00  204
 11  \w    -49.00  41.00   0.50   12.50    --   19.75 -57.00  60.00  180
 12  \w    -20.00  63.00   0.50   12.50    --   19.75 -99.00-180.00  166
 13  \w     -2.00  89.00   0.50   12.50    --   19.75  57.00-180.00  182
 14  \w      6.00  81.00   0.50   12.50    --   19.75-131.00 128.22  150
 15  \f      0.00 120.00   0.50   12.50  19.75  19.75  40.00    --   240
 16  \f      0.00  64.00   0.50   12.50  19.75  19.75 -60.00    --   128
 17  \f      0.00 120.00   0.50   12.50  19.75  19.75 -40.00    --   240
;
_diffrn_measurement_device 'four-circle diffractometer'
_diffrn_measurement_device_type 'Agilent SuperNova, Dual, Cu at zero, Eos'
_diffrn_measurement_method '\w and \f scans'
_diffrn_measurement_specimen_support 'polyimid foil'
_diffrn_orient_matrix_type 'CrysAlisPro convention (1999,Acta A55,543-557)'
_diffrn_orient_matrix_UB_11 -0.0435416000
_diffrn_orient_matrix_UB_12 0.0134236000
_diffrn_orient_matrix_UB_13 -0.0263635000
_diffrn_orient_matrix_UB_21 0.0435151000
_diffrn_orient_matrix_UB_22 0.0240874000
_diffrn_orient_matrix_UB_23 0.0073601000
_diffrn_orient_matrix_UB_31 0.0545871000
_diffrn_orient_matrix_UB_32 -0.0084848000
_diffrn_orient_matrix_UB_33 -0.0207884000
_diffrn_radiation_collimation 'focusing mirrors'
_diffrn_radiation_monochromator mirror
_diffrn_radiation_probe x-ray
_diffrn_radiation_type 'Mo K\a'
_diffrn_radiation_wavelength 0.71073
_diffrn_radiation_xray_symbol K-L~2,3~
_diffrn_reflns_av_R_equivalents 0.0681
_diffrn_reflns_av_unetI/netI 0.0416
_diffrn_reflns_Laue_measured_fraction_full 0.999
_diffrn_reflns_Laue_measured_fraction_max 0.958
_diffrn_reflns_limit_h_max 11
_diffrn_reflns_limit_h_min -11
_diffrn_reflns_limit_k_max 33
_diffrn_reflns_limit_k_min -31
_diffrn_reflns_limit_l_max 27
_diffrn_reflns_limit_l_min -28
_diffrn_reflns_number 128969
_diffrn_reflns_point_group_measured_fraction_full 0.999
_diffrn_reflns_point_group_measured_fraction_max 0.958
_diffrn_reflns_theta_full 25.242
_diffrn_reflns_theta_max 28.873
_diffrn_reflns_theta_min 2.140
_diffrn_source 'microfocus X-Ray tube'
_diffrn_source_type 'Agilent SuperNova (Mo) X-ray Source'
_exptl_absorpt_coefficient_mu 1.417
_exptl_absorpt_correction_T_max 1.000
_exptl_absorpt_correction_T_min 0.804
_exptl_absorpt_correction_type gaussian
_exptl_absorpt_process_details
;
CrysAlisPro 1.171.38.46 (Rigaku Oxford Diffraction, 2015)
Numerical absorption correction based on gaussian integration over
 a multifaceted crystal model (Busing & Levy, 1957).
Empirical absorption correction using spherical harmonics,
 implemented in SCALE3 ABSPACK scaling algorithm.
;
_exptl_crystal_colour yellow
_exptl_crystal_colour_primary yellow
_exptl_crystal_density_diffrn 1.643
_exptl_crystal_description plate
_exptl_crystal_F_000 2192
_exptl_crystal_size_max 0.136
_exptl_crystal_size_mid 0.116
_exptl_crystal_size_min 0.033
_refine_diff_density_max 1.970
_refine_diff_density_min -1.355
_refine_diff_density_rms 0.119
_refine_ls_extinction_method none
_refine_ls_goodness_of_fit_ref 1.052
_refine_ls_hydrogen_treatment constr
_refine_ls_matrix_type full
_refine_ls_number_parameters 464
_refine_ls_number_reflns 11091
_refine_ls_number_restraints 138
_refine_ls_restrained_S_all 1.082
_refine_ls_R_factor_all 0.0773
_refine_ls_R_factor_gt 0.0562
_refine_ls_shift/su_max 0.000
_refine_ls_shift/su_mean 0.000
_refine_ls_structure_factor_coef Fsqd
_refine_ls_weighting_details 'w=1/[\s^2^(Fo^2^)+(0.0401P)^2^+21.7859P] where P=(Fo^2^+2Fc^2^)/3'
_refine_ls_weighting_scheme calc
_refine_ls_wR_factor_gt 0.1219
_refine_ls_wR_factor_ref 0.1310
_reflns_Friedel_coverage 0.000
_reflns_number_gt 8702
_reflns_number_total 11091
_reflns_threshold_expression 'I > 2\s(I)'
_cod_data_source_file d0sc06128j2.cif
_cod_data_source_block ba_jb69_sq
_cod_depositor_comments 'Adding full bibliography for 1560218--1560233.cif.'
_cod_original_cell_volume 4404.60(9)
_cod_original_sg_symbol_H-M 'P 21/c'
_cod_database_code 1560225
_audit_block_refno 3067
_audit_block_usercomment 'js85, plate, yellow'
_shelx_space_group_comment
;
The symmetry employed for this shelxl refinement is uniquely defined
by the following loop, which should always be used as a source of
symmetry information in preference to the above space-group names.
They are only intended as comments.
;
_reflns_odcompleteness_completeness 99.93
_reflns_odcompleteness_iscentric 1
_reflns_odcompleteness_theta 26.32
_shelxl_version_number 2018/3
_olex2_refinement_description
;
1. Fixed Uiso
 At 1.2 times of:
  All C(H) groups, All C(H,H) groups
 At 1.5 times of:
  All C(H,H,H) groups
2. Restrained distances
 Sb-F1 \\sim Sb-F2 \\sim Sb-F3 \\sim Sb-F4 \\sim Sb-F5 \\sim Sb-F6
 with sigma of 0.02
 F1-F2 \\sim F1-F3 \\sim F1-F4 \\sim F1-F5 \\sim F2-F3 \\sim F2-F5 \\sim F3-F4
\\sim F4-F5 \\sim F2-F6 \\sim F3-F6
 \\sim F4-F6 \\sim F5-F6
 with sigma of 0.02
3. Rigid body (RIGU) restrains
 Sb, F1, F2, F3, F4, F5, F6
 with sigma for 1-2 distances of 0.004 and sigma for 1-3 distances of 0.004
4.a Ternary CH refined with riding coordinates:
 C15(H15), C18(H18), C21(H21), C24(H24)
4.b Secondary CH2 refined with riding coordinates:
 C41(H41A,H41B)
4.c Aromatic/amide H refined with riding coordinates:
 C4(H4), C5(H5), C6(H6), C7(H7), C11(H11), C12(H12), C13(H13), C14(H14)
4.d Idealised Me refined as rotating group:
 C16(H16A,H16B,H16C), C17(H17A,H17B,H17C), C19(H19A,H19B,H19C), C20(H20A,H20B,
 H20C), C22(H22A,H22B,H22C), C23(H23A,H23B,H23C), C25(H25A,H25B,H25C), C26(H26A,
 H26B,H26C), C32(H32A,H32B,H32C), C33(H33A,H33B,H33C), C34(H34A,H34B,H34C),
 C35(H35A,H35B,H35C), C36(H36A,H36B,H36C)
;
_platon_squeeze_void_probe_radius 1.20
_oxdiff_exptl_absorpt_empirical_details
;
Empirical correction (ABSPACK) includes:
- Absorption correction using spherical harmonics
- Frame scaling
- Detector area scaling
;
_oxdiff_exptl_absorpt_empirical_full_max 1.156
_oxdiff_exptl_absorpt_empirical_full_min 0.910
_cell_oxdiff_measurement_reflns_used 29243

loop_
_symmetry_equiv_pos_as_xyz
'x, y, z'
'-x, y+1/2, -z+1/2'
'-x, -y, -z'
'x, -y-1/2, z-1/2'

loop_
_atom_site_label
_atom_site_type_symbol
_atom_site_fract_x
_atom_site_fract_y
_atom_site_fract_z
_atom_site_U_iso_or_equiv
_atom_site_adp_type
_atom_site_occupancy
_atom_site_site_symmetry_order
_atom_site_calc_flag
_atom_site_refinement_flags_posn
_atom_site_refinement_flags_adp
_atom_site_refinement_flags_occupancy
_atom_site_disorder_assembly
_atom_site_disorder_group
Sb Sb 0.45964(4) 0.04521(2) 0.65690(2) 0.04533(11) Uani 1 1 d D . . . .
F1 F 0.4122(5) 0.11799(15) 0.6473(3) 0.109(2) Uani 1 1 d D . . . .
F2 F 0.3412(7) 0.0380(2) 0.7261(3) 0.114(2) Uani 1 1 d D . . . .
F3 F 0.6324(7) 0.0603(3) 0.7107(4) 0.239(6) Uani 1 1 d D . . . .
F4 F 0.5619(8) 0.0477(2) 0.5857(3) 0.180(4) Uani 1 1 d D . . . .
F5 F 0.2748(6) 0.0289(2) 0.6052(3) 0.1079(18) Uani 1 1 d D . . . .
F6 F 0.5048(6) -0.02796(17) 0.6681(3) 0.115(2) Uani 1 1 d D . . . .
Rh Rh 0.10365(4) 0.29225(2) 0.38743(2) 0.02032(8) Uani 1 1 d . . . . .
Cl1 Cl -0.14648(13) 0.33352(5) 0.39769(6) 0.0333(2) Uani 1 1 d . . . . .
P1 P 0.01145(14) 0.10854(5) 0.35703(6) 0.0252(2) Uani 1 1 d . . . . .
P2 P 0.04313(12) 0.28911(4) 0.27757(5) 0.0195(2) Uani 1 1 d . . . . .
C1 C 0.0805(5) 0.17523(17) 0.3377(2) 0.0222(8) Uani 1 1 d . . . . .
C2 C 0.0350(5) 0.21264(17) 0.3805(2) 0.0216(8) Uani 1 1 d . . . . .
C3 C -0.0624(5) 0.18879(18) 0.4279(2) 0.0230(9) Uani 1 1 d . . . . .
C4 C -0.1307(5) 0.2166(2) 0.4759(2) 0.0283(9) Uani 1 1 d . . . . .
H4 H -0.111306 0.254348 0.482581 0.034 Uiso 1 1 calc R U . . .
C5 C -0.2270(6) 0.1890(2) 0.5139(2) 0.0350(11) Uani 1 1 d . . . . .
H5 H -0.272595 0.208143 0.546553 0.042 Uiso 1 1 calc R U . . .
C6 C -0.2574(6) 0.1334(2) 0.5045(2) 0.0364(11) Uani 1 1 d . . . . .
H6 H -0.325395 0.115122 0.529882 0.044 Uiso 1 1 calc R U . . .
C7 C -0.1873(6) 0.1051(2) 0.4576(2) 0.0330(10) Uani 1 1 d . . . . .
H7 H -0.206127 0.067303 0.450878 0.040 Uiso 1 1 calc R U . . .
C8 C -0.0903(5) 0.13281(19) 0.4211(2) 0.0282(9) Uani 1 1 d . . . . .
C9 C 0.1737(5) 0.18556(17) 0.2838(2) 0.0220(8) Uani 1 1 d . . . . .
C10 C 0.1727(5) 0.23702(17) 0.2529(2) 0.0219(8) Uani 1 1 d . . . . .
C11 C 0.2721(5) 0.24660(18) 0.2063(2) 0.0244(9) Uani 1 1 d . . . . .
H11 H 0.275988 0.281774 0.187634 0.029 Uiso 1 1 calc R U . . .
C12 C 0.3657(5) 0.2054(2) 0.1867(2) 0.0311(10) Uani 1 1 d . . . . .
H12 H 0.432894 0.212430 0.154737 0.037 Uiso 1 1 calc R U . . .
C13 C 0.3609(5) 0.1542(2) 0.2138(2) 0.0309(10) Uani 1 1 d . . . . .
H13 H 0.420966 0.125502 0.198968 0.037 Uiso 1 1 calc R U . . .
C14 C 0.2685(5) 0.14457(18) 0.2626(2) 0.0276(9) Uani 1 1 d . . . . .
H14 H 0.269260 0.109604 0.282127 0.033 Uiso 1 1 calc R U . . .
C15 C 0.1619(6) 0.05951(19) 0.3873(2) 0.0320(10) Uani 1 1 d . . . . .
H15 H 0.212613 0.046332 0.349381 0.038 Uiso 1 1 calc R U . . .
C16 C 0.2861(7) 0.0858(2) 0.4348(3) 0.0481(14) Uani 1 1 d . . . . .
H16A H 0.333969 0.115873 0.413435 0.072 Uiso 1 1 calc R U . . .
H16B H 0.365427 0.058721 0.449467 0.072 Uiso 1 1 calc R U . . .
H16C H 0.239039 0.099688 0.472098 0.072 Uiso 1 1 calc R U . . .
C17 C 0.0905(8) 0.0102(2) 0.4177(3) 0.0551(17) Uani 1 1 d . . . . .
H17A H 0.042613 0.021831 0.455777 0.083 Uiso 1 1 calc R U . . .
H17B H 0.171772 -0.016626 0.430677 0.083 Uiso 1 1 calc R U . . .
H17C H 0.011476 -0.006194 0.385956 0.083 Uiso 1 1 calc R U . . .
C18 C -0.1235(6) 0.07556(19) 0.2958(3) 0.0353(11) Uani 1 1 d . . . . .
H18 H -0.159999 0.041817 0.316204 0.042 Uiso 1 1 calc R U . . .
C19 C -0.2674(7) 0.1105(2) 0.2773(3) 0.0462(14) Uani 1 1 d . . . . .
H19A H -0.316129 0.119162 0.316221 0.069 Uiso 1 1 calc R U . . .
H19B H -0.341103 0.090541 0.246614 0.069 Uiso 1 1 calc R U . . .
H19C H -0.237278 0.144318 0.257067 0.069 Uiso 1 1 calc R U . . .
C20 C -0.0478(8) 0.0572(2) 0.2369(3) 0.0480(14) Uani 1 1 d . . . . .
H20A H -0.007729 0.088987 0.215789 0.072 Uiso 1 1 calc R U . . .
H20B H -0.124798 0.038560 0.206346 0.072 Uiso 1 1 calc R U . . .
H20C H 0.037787 0.032267 0.250766 0.072 Uiso 1 1 calc R U . . .
C21 C 0.0811(5) 0.35171(17) 0.2322(2) 0.0255(9) Uani 1 1 d . . . . .
H21 H 0.196334 0.356318 0.237466 0.031 Uiso 1 1 calc R U . . .
C22 C 0.0162(6) 0.40211(18) 0.2637(2) 0.0334(11) Uani 1 1 d . . . . .
H22A H -0.097093 0.402625 0.254185 0.050 Uiso 1 1 calc R U . . .
H22B H 0.059407 0.435073 0.246330 0.050 Uiso 1 1 calc R U . . .
H22C H 0.044884 0.400713 0.310735 0.050 Uiso 1 1 calc R U . . .
C23 C 0.0304(6) 0.3512(2) 0.1586(2) 0.0311(10) Uani 1 1 d . . . . .
H23A H 0.063638 0.317068 0.140147 0.047 Uiso 1 1 calc R U . . .
H23B H 0.078184 0.381934 0.138423 0.047 Uiso 1 1 calc R U . . .
H23C H -0.082751 0.354243 0.150504 0.047 Uiso 1 1 calc R U . . .
C24 C -0.1544(5) 0.26341(18) 0.2476(2) 0.0241(9) Uani 1 1 d . . . . .
H24 H -0.184387 0.237763 0.281337 0.029 Uiso 1 1 calc R U . . .
C25 C -0.2798(5) 0.3077(2) 0.2395(2) 0.0331(11) Uani 1 1 d . . . . .
H25A H -0.275638 0.329125 0.279400 0.050 Uiso 1 1 calc R U . . .
H25B H -0.382156 0.290667 0.230475 0.050 Uiso 1 1 calc R U . . .
H25C H -0.261704 0.331569 0.203360 0.050 Uiso 1 1 calc R U . . .
C26 C -0.1577(5) 0.2305(2) 0.1848(2) 0.0311(10) Uani 1 1 d . . . . .
H26A H -0.129199 0.254145 0.150126 0.047 Uiso 1 1 calc R U . . .
H26B H -0.262334 0.216071 0.172745 0.047 Uiso 1 1 calc R U . . .
H26C H -0.083766 0.200367 0.191449 0.047 Uiso 1 1 calc R U . . .
C27 C 0.3514(5) 0.28064(18) 0.4133(2) 0.0267(9) Uani 1 1 d . . . . .
C28 C 0.2792(5) 0.27372(19) 0.4725(2) 0.0277(9) Uani 1 1 d . . . . .
C29 C 0.2063(6) 0.3224(2) 0.4855(2) 0.0304(10) Uani 1 1 d . . . . .
C30 C 0.2385(6) 0.36234(19) 0.4371(2) 0.0308(10) Uani 1 1 d . . . . .
C31 C 0.3318(5) 0.33733(19) 0.3939(2) 0.0276(9) Uani 1 1 d . . . . .
C32 C 0.4599(5) 0.2424(2) 0.3861(2) 0.0321(10) Uani 1 1 d . . . . .
H32A H 0.437380 0.205107 0.398752 0.048 Uiso 1 1 calc R U . . .
H32B H 0.566920 0.251695 0.402825 0.048 Uiso 1 1 calc R U . . .
H32C H 0.446796 0.245226 0.338704 0.048 Uiso 1 1 calc R U . . .
C33 C 0.2922(6) 0.2237(2) 0.5135(2) 0.0347(11) Uani 1 1 d . . . . .
H33A H 0.204201 0.221948 0.538952 0.052 Uiso 1 1 calc R U . . .
H33B H 0.389228 0.224893 0.542869 0.052 Uiso 1 1 calc R U . . .
H33C H 0.291872 0.191516 0.485732 0.052 Uiso 1 1 calc R U . . .
C34 C 0.1193(7) 0.3345(2) 0.5422(2) 0.0397(12) Uani 1 1 d . . . . .
H34A H 0.024056 0.354475 0.527252 0.060 Uiso 1 1 calc R U . . .
H34B H 0.184363 0.356624 0.573894 0.060 Uiso 1 1 calc R U . . .
H34C H 0.092632 0.300325 0.562530 0.060 Uiso 1 1 calc R U . . .
C35 C 0.1906(6) 0.4210(2) 0.4386(3) 0.0380(12) Uani 1 1 d . . . . .
H35A H 0.211403 0.438888 0.398416 0.057 Uiso 1 1 calc R U . . .
H35B H 0.249542 0.439156 0.475649 0.057 Uiso 1 1 calc R U . . .
H35C H 0.079472 0.423227 0.442820 0.057 Uiso 1 1 calc R U . . .
C36 C 0.4107(5) 0.3634(2) 0.3427(2) 0.0326(10) Uani 1 1 d . . . . .
H36A H 0.408884 0.338681 0.305553 0.049 Uiso 1 1 calc R U . . .
H36B H 0.518473 0.371437 0.359548 0.049 Uiso 1 1 calc R U . . .
H36C H 0.357060 0.397234 0.328893 0.049 Uiso 1 1 calc R U . . .
Cl11 Cl 0.1343(2) 0.47988(8) 0.60780(10) 0.0701(5) Uani 1 1 d . . . . .
Cl12 Cl 0.4664(2) 0.49373(9) 0.61554(12) 0.0803(6) Uani 1 1 d . . . . .
C41 C 0.2947(9) 0.5170(3) 0.6418(4) 0.070(2) Uani 1 1 d . . . . .
H41A H 0.279847 0.555851 0.630006 0.084 Uiso 1 1 calc R U . . .
H41B H 0.302786 0.514254 0.689645 0.084 Uiso 1 1 calc R U . . .

loop_
_atom_site_aniso_label
_atom_site_aniso_U_11
_atom_site_aniso_U_22
_atom_site_aniso_U_33
_atom_site_aniso_U_23
_atom_site_aniso_U_13
_atom_site_aniso_U_12
Sb 0.03303(19) 0.0347(2) 0.0686(3) -0.00208(18) 0.00740(17) -0.00019(15)
F1 0.080(3) 0.032(2) 0.212(6) -0.011(3) 0.007(4) 0.000(2)
F2 0.157(5) 0.090(4) 0.108(4) -0.036(3) 0.075(4) -0.007(4)
F3 0.150(6) 0.184(7) 0.334(11) 0.129(7) -0.177(7) -0.113(6)
F4 0.205(7) 0.112(5) 0.267(8) 0.120(5) 0.203(6) 0.085(4)
F5 0.112(4) 0.091(4) 0.110(4) 0.004(3) -0.029(3) -0.045(3)
F6 0.113(4) 0.056(3) 0.197(6) 0.061(3) 0.114(4) 0.039(3)
Rh 0.02176(16) 0.01816(15) 0.02042(16) -0.00033(13) -0.00007(12) 0.00094(12)
Cl1 0.0293(6) 0.0345(6) 0.0362(6) -0.0006(5) 0.0039(5) 0.0049(5)
P1 0.0291(6) 0.0180(5) 0.0283(6) 0.0047(4) 0.0021(5) -0.0005(4)
P2 0.0194(5) 0.0169(5) 0.0217(5) 0.0019(4) -0.0005(4) -0.0001(4)
C1 0.023(2) 0.019(2) 0.024(2) 0.0040(16) -0.0016(16) 0.0005(16)
C2 0.022(2) 0.020(2) 0.021(2) 0.0032(16) -0.0020(15) 0.0015(16)
C3 0.020(2) 0.026(2) 0.022(2) 0.0063(17) -0.0026(16) 0.0031(16)
C4 0.029(2) 0.031(2) 0.025(2) 0.0024(18) 0.0026(18) 0.0014(18)
C5 0.033(3) 0.046(3) 0.026(2) 0.008(2) 0.0050(19) 0.005(2)
C6 0.032(3) 0.044(3) 0.033(3) 0.017(2) 0.005(2) -0.002(2)
C7 0.033(3) 0.030(2) 0.035(3) 0.011(2) 0.003(2) -0.001(2)
C8 0.029(2) 0.025(2) 0.031(2) 0.0070(18) 0.0027(18) 0.0039(18)
C9 0.022(2) 0.021(2) 0.022(2) -0.0006(16) -0.0011(16) 0.0034(16)
C10 0.021(2) 0.022(2) 0.021(2) -0.0005(16) -0.0020(16) 0.0016(16)
C11 0.027(2) 0.025(2) 0.021(2) 0.0011(17) 0.0017(17) -0.0021(17)
C12 0.025(2) 0.040(3) 0.030(2) 0.002(2) 0.0080(18) -0.001(2)
C13 0.029(2) 0.033(3) 0.032(2) -0.005(2) 0.0060(19) 0.0069(19)
C14 0.030(2) 0.021(2) 0.031(2) -0.0025(18) 0.0015(19) 0.0042(17)
C15 0.037(3) 0.021(2) 0.038(3) 0.0076(19) 0.006(2) 0.0075(19)
C16 0.052(3) 0.035(3) 0.053(3) 0.002(3) -0.014(3) 0.019(3)
C17 0.058(4) 0.035(3) 0.075(4) 0.029(3) 0.015(3) 0.012(3)
C18 0.041(3) 0.022(2) 0.041(3) 0.006(2) -0.003(2) -0.010(2)
C19 0.045(3) 0.037(3) 0.052(3) 0.010(3) -0.014(3) -0.012(2)
C20 0.069(4) 0.033(3) 0.041(3) -0.006(2) 0.001(3) -0.013(3)
C21 0.031(2) 0.018(2) 0.027(2) 0.0054(17) -0.0010(18) -0.0027(17)
C22 0.040(3) 0.020(2) 0.039(3) 0.0021(19) -0.003(2) 0.0035(19)
C23 0.035(3) 0.031(2) 0.026(2) 0.0083(19) -0.0020(19) -0.002(2)
C24 0.0181(19) 0.026(2) 0.028(2) 0.0040(18) -0.0024(16) -0.0023(16)
C25 0.022(2) 0.040(3) 0.037(3) 0.006(2) -0.0016(19) 0.0064(19)
C26 0.026(2) 0.031(2) 0.034(3) 0.000(2) -0.0042(19) -0.0024(19)
C27 0.024(2) 0.027(2) 0.027(2) -0.0040(18) -0.0068(17) 0.0005(17)
C28 0.028(2) 0.031(2) 0.023(2) -0.0007(18) -0.0048(17) 0.0005(18)
C29 0.034(2) 0.030(2) 0.025(2) -0.0050(19) -0.0050(19) -0.0010(19)
C30 0.031(2) 0.028(2) 0.031(2) -0.0062(19) -0.0062(19) -0.0028(19)
C31 0.021(2) 0.029(2) 0.030(2) -0.0019(19) -0.0064(17) -0.0026(17)
C32 0.024(2) 0.034(3) 0.037(3) -0.005(2) -0.0039(19) 0.0040(19)
C33 0.043(3) 0.032(3) 0.028(2) 0.004(2) -0.005(2) 0.005(2)
C34 0.049(3) 0.044(3) 0.026(2) -0.004(2) 0.003(2) 0.007(2)
C35 0.047(3) 0.027(2) 0.039(3) -0.006(2) -0.002(2) -0.001(2)
C36 0.026(2) 0.034(3) 0.037(3) 0.001(2) -0.0008(19) -0.0065(19)
Cl11 0.0643(11) 0.0693(12) 0.0786(12) -0.0108(10) 0.0169(9) -0.0005(9)
Cl12 0.0645(11) 0.0735(13) 0.1080(16) -0.0297(12) 0.0317(11) -0.0144(10)
C41 0.087(5) 0.051(4) 0.079(5) -0.022(4) 0.038(4) -0.017(4)

loop_
_atom_type_symbol
_atom_type_description
_atom_type_scat_dispersion_real
_atom_type_scat_dispersion_imag
_atom_type_scat_source
C C 0.0033 0.0016 'International Tables Vol C Tables 4.2.6.8 and 6.1.1.4'
H H 0.0000 0.0000 'International Tables Vol C Tables 4.2.6.8 and 6.1.1.4'
Cl Cl 0.1484 0.1585 'International Tables Vol C Tables 4.2.6.8 and 6.1.1.4'
F F 0.0171 0.0103 'International Tables Vol C Tables 4.2.6.8 and 6.1.1.4'
P P 0.1023 0.0942 'International Tables Vol C Tables 4.2.6.8 and 6.1.1.4'
Rh Rh -1.1178 0.9187 'International Tables Vol C Tables 4.2.6.8 and 6.1.1.4'
Sb Sb -0.5866 1.5461 'International Tables Vol C Tables 4.2.6.8 and 6.1.1.4'

loop_
_exptl_crystal_face_index_h
_exptl_crystal_face_index_k
_exptl_crystal_face_index_l
_exptl_crystal_face_perp_dist
-1 32 10 0.0588
-10 -8 17 0.0502
10 8 -17 0.0502
1 -6 -29 0.0259
-1 6 29 0.0259
0 8 -28 0.0194
0 -8 28 0.0134
-12 -2 0 0.0599
12 2 0 0.0599
3 -34 -1 0.0436
0 34 -5 0.0540

loop_
_geom_angle_atom_site_label_1
_geom_angle_atom_site_label_2
_geom_angle_atom_site_label_3
_geom_angle
_geom_angle_site_symmetry_1
_geom_angle_site_symmetry_3
_geom_angle_publ_flag
F1 Sb F2 92.2(2) . . ?
F1 Sb F5 88.9(2) . . ?
F1 Sb F6 178.8(2) . . ?
F3 Sb F1 91.6(3) . . ?
F3 Sb F2 92.0(3) . . ?
F3 Sb F4 92.7(4) . . ?
F3 Sb F5 176.8(3) . . ?
F3 Sb F6 88.5(3) . . ?
F4 Sb F1 90.1(2) . . ?
F4 Sb F2 174.6(3) . . ?
F4 Sb F5 90.4(3) . . ?
F4 Sb F6 91.1(2) . . ?
F5 Sb F2 84.8(3) . . ?
F6 Sb F2 86.5(2) . . ?
F6 Sb F5 91.0(3) . . ?
P2 Rh Cl1 89.95(4) . . ?
C2 Rh Cl1 98.61(12) . . ?
C2 Rh P2 82.30(12) . . ?
C2 Rh C27 99.42(16) . . ?
C2 Rh C28 91.54(16) . . ?
C2 Rh C29 117.36(17) . . ?
C2 Rh C30 153.06(17) . . ?
C2 Rh C31 136.02(17) . . ?
C27 Rh Cl1 154.43(12) . . ?
C27 Rh P2 110.31(12) . . ?
C27 Rh C28 38.46(17) . . ?
C27 Rh C29 62.94(17) . . ?
C27 Rh C30 62.84(17) . . ?
C27 Rh C31 38.26(16) . . ?
C28 Rh Cl1 123.21(12) . . ?
C28 Rh P2 146.84(12) . . ?
C28 Rh C29 36.18(17) . . ?
C28 Rh C30 61.81(17) . . ?
C28 Rh C31 62.79(17) . . ?
C29 Rh Cl1 92.61(13) . . ?
C29 Rh P2 159.46(13) . . ?
C29 Rh C30 37.65(17) . . ?
C29 Rh C31 62.23(17) . . ?
C30 Rh Cl1 93.53(13) . . ?
C30 Rh P2 121.85(13) . . ?
C31 Rh Cl1 125.18(12) . . ?
C31 Rh P2 99.97(12) . . ?
C31 Rh C30 36.54(17) . . ?
C1 P1 C15 115.5(2) . . ?
C1 P1 C18 116.9(2) . . ?
C8 P1 C1 94.0(2) . . ?
C8 P1 C15 111.1(2) . . ?
C8 P1 C18 109.7(2) . . ?
C18 P1 C15 108.8(2) . . ?
C10 P2 Rh 103.22(14) . . ?
C10 P2 C21 106.7(2) . . ?
C10 P2 C24 104.03(19) . . ?
C21 P2 Rh 116.53(15) . . ?
C21 P2 C24 108.8(2) . . ?
C24 P2 Rh 116.09(15) . . ?
C2 C1 P1 109.6(3) . . ?
C2 C1 C9 127.0(4) . . ?
C9 C1 P1 123.3(3) . . ?
C1 C2 Rh 125.8(3) . . ?
C1 C2 C3 113.2(4) . . ?
C3 C2 Rh 120.8(3) . . ?
C4 C3 C2 126.9(4) . . ?
C4 C3 C8 118.0(4) . . ?
C8 C3 C2 115.1(4) . . ?
C3 C4 H4 120.0 . . ?
C5 C4 C3 120.0(5) . . ?
C5 C4 H4 120.0 . . ?
C4 C5 H5 119.6 . . ?
C4 C5 C6 120.8(5) . . ?
C6 C5 H5 119.6 . . ?
C5 C6 H6 120.2 . . ?
C7 C6 C5 119.6(4) . . ?
C7 C6 H6 120.2 . . ?
C6 C7 H7 120.6 . . ?
C8 C7 C6 118.9(5) . . ?
C8 C7 H7 120.6 . . ?
C3 C8 P1 108.0(3) . . ?
C7 C8 P1 129.3(4) . . ?
C7 C8 C3 122.7(4) . . ?
C10 C9 C1 121.5(4) . . ?
C14 C9 C1 120.5(4) . . ?
C14 C9 C10 118.1(4) . . ?
C9 C10 P2 118.1(3) . . ?
C11 C10 P2 122.2(3) . . ?
C11 C10 C9 119.7(4) . . ?
C10 C11 H11 119.6 . . ?
C12 C11 C10 120.9(4) . . ?
C12 C11 H11 119.6 . . ?
C11 C12 H12 120.1 . . ?
C13 C12 C11 119.8(4) . . ?
C13 C12 H12 120.1 . . ?
C12 C13 H13 119.9 . . ?
C12 C13 C14 120.1(4) . . ?
C14 C13 H13 119.9 . . ?
C9 C14 H14 119.4 . . ?
C13 C14 C9 121.2(4) . . ?
C13 C14 H14 119.4 . . ?
P1 C15 H15 107.8 . . ?
C16 C15 P1 111.5(3) . . ?
C16 C15 H15 107.8 . . ?
C16 C15 C17 111.1(5) . . ?
C17 C15 P1 110.8(4) . . ?
C17 C15 H15 107.8 . . ?
C15 C16 H16A 109.5 . . ?
C15 C16 H16B 109.5 . . ?
C15 C16 H16C 109.5 . . ?
H16A C16 H16B 109.5 . . ?
H16A C16 H16C 109.5 . . ?
H16B C16 H16C 109.5 . . ?
C15 C17 H17A 109.5 . . ?
C15 C17 H17B 109.5 . . ?
C15 C17 H17C 109.5 . . ?
H17A C17 H17B 109.5 . . ?
H17A C17 H17C 109.5 . . ?
H17B C17 H17C 109.5 . . ?
P1 C18 H18 106.5 . . ?
C19 C18 P1 111.5(4) . . ?
C19 C18 H18 106.5 . . ?
C20 C18 P1 113.0(4) . . ?
C20 C18 H18 106.5 . . ?
C20 C18 C19 112.4(5) . . ?
C18 C19 H19A 109.5 . . ?
C18 C19 H19B 109.5 . . ?
C18 C19 H19C 109.5 . . ?
H19A C19 H19B 109.5 . . ?
H19A C19 H19C 109.5 . . ?
H19B C19 H19C 109.5 . . ?
C18 C20 H20A 109.5 . . ?
C18 C20 H20B 109.5 . . ?
C18 C20 H20C 109.5 . . ?
H20A C20 H20B 109.5 . . ?
H20A C20 H20C 109.5 . . ?
H20B C20 H20C 109.5 . . ?
P2 C21 H21 105.9 . . ?
C22 C21 P2 110.8(3) . . ?
C22 C21 H21 105.9 . . ?
C22 C21 C23 110.7(4) . . ?
C23 C21 P2 116.8(3) . . ?
C23 C21 H21 105.9 . . ?
C21 C22 H22A 109.5 . . ?
C21 C22 H22B 109.5 . . ?
C21 C22 H22C 109.5 . . ?
H22A C22 H22B 109.5 . . ?
H22A C22 H22C 109.5 . . ?
H22B C22 H22C 109.5 . . ?
C21 C23 H23A 109.5 . . ?
C21 C23 H23B 109.5 . . ?
C21 C23 H23C 109.5 . . ?
H23A C23 H23B 109.5 . . ?
H23A C23 H23C 109.5 . . ?
H23B C23 H23C 109.5 . . ?
P2 C24 H24 106.5 . . ?
C25 C24 P2 114.1(3) . . ?
C25 C24 H24 106.5 . . ?
C26 C24 P2 112.8(3) . . ?
C26 C24 H24 106.5 . . ?
C26 C24 C25 109.8(4) . . ?
C24 C25 H25A 109.5 . . ?
C24 C25 H25B 109.5 . . ?
C24 C25 H25C 109.5 . . ?
H25A C25 H25B 109.5 . . ?
H25A C25 H25C 109.5 . . ?
H25B C25 H25C 109.5 . . ?
C24 C26 H26A 109.5 . . ?
C24 C26 H26B 109.5 . . ?
C24 C26 H26C 109.5 . . ?
H26A C26 H26B 109.5 . . ?
H26A C26 H26C 109.5 . . ?
H26B C26 H26C 109.5 . . ?
C28 C27 Rh 73.2(3) . . ?
C28 C27 C32 127.0(4) . . ?
C31 C27 Rh 74.1(2) . . ?
C31 C27 C28 107.3(4) . . ?
C31 C27 C32 124.0(4) . . ?
C32 C27 Rh 129.9(3) . . ?
C27 C28 Rh 68.3(2) . . ?
C27 C28 C33 124.6(4) . . ?
C29 C28 Rh 72.4(3) . . ?
C29 C28 C27 108.4(4) . . ?
C29 C28 C33 126.9(4) . . ?
C33 C28 Rh 128.1(3) . . ?
C28 C29 Rh 71.5(3) . . ?
C28 C29 C30 108.4(4) . . ?
C28 C29 C34 127.2(5) . . ?
C30 C29 Rh 71.6(3) . . ?
C30 C29 C34 124.3(4) . . ?
C34 C29 Rh 126.4(3) . . ?
C29 C30 Rh 70.8(3) . . ?
C29 C30 C35 123.8(4) . . ?
C31 C30 Rh 71.6(3) . . ?
C31 C30 C29 108.4(4) . . ?
C31 C30 C35 127.6(5) . . ?
C35 C30 Rh 127.7(3) . . ?
C27 C31 Rh 67.7(2) . . ?
C27 C31 C36 124.4(4) . . ?
C30 C31 Rh 71.9(3) . . ?
C30 C31 C27 107.3(4) . . ?
C30 C31 C36 128.0(4) . . ?
C36 C31 Rh 130.3(3) . . ?
C27 C32 H32A 109.5 . . ?
C27 C32 H32B 109.5 . . ?
C27 C32 H32C 109.5 . . ?
H32A C32 H32B 109.5 . . ?
H32A C32 H32C 109.5 . . ?
H32B C32 H32C 109.5 . . ?
C28 C33 H33A 109.5 . . ?
C28 C33 H33B 109.5 . . ?
C28 C33 H33C 109.5 . . ?
H33A C33 H33B 109.5 . . ?
H33A C33 H33C 109.5 . . ?
H33B C33 H33C 109.5 . . ?
C29 C34 H34A 109.5 . . ?
C29 C34 H34B 109.5 . . ?
C29 C34 H34C 109.5 . . ?
H34A C34 H34B 109.5 . . ?
H34A C34 H34C 109.5 . . ?
H34B C34 H34C 109.5 . . ?
C30 C35 H35A 109.5 . . ?
C30 C35 H35B 109.5 . . ?
C30 C35 H35C 109.5 . . ?
H35A C35 H35B 109.5 . . ?
H35A C35 H35C 109.5 . . ?
H35B C35 H35C 109.5 . . ?
C31 C36 H36A 109.5 . . ?
C31 C36 H36B 109.5 . . ?
C31 C36 H36C 109.5 . . ?
H36A C36 H36B 109.5 . . ?
H36A C36 H36C 109.5 . . ?
H36B C36 H36C 109.5 . . ?
Cl11 C41 H41A 109.3 . . ?
Cl11 C41 H41B 109.3 . . ?
Cl12 C41 Cl11 111.8(4) . . ?
Cl12 C41 H41A 109.3 . . ?
Cl12 C41 H41B 109.3 . . ?
H41A C41 H41B 107.9 . . ?

loop_
_geom_bond_atom_site_label_1
_geom_bond_atom_site_label_2
_geom_bond_distance
_geom_bond_site_symmetry_2
_geom_bond_publ_flag
Sb F1 1.842(4) . ?
Sb F2 1.873(4) . ?
Sb F3 1.800(5) . ?
Sb F4 1.814(5) . ?
Sb F5 1.866(4) . ?
Sb F6 1.850(4) . ?
Rh Cl1 2.4288(12) . ?
Rh P2 2.2831(11) . ?
Rh C2 2.046(4) . ?
Rh C27 2.174(4) . ?
Rh C28 2.240(4) . ?
Rh C29 2.252(4) . ?
Rh C30 2.263(5) . ?
Rh C31 2.259(4) . ?
P1 C1 1.807(4) . ?
P1 C8 1.785(5) . ?
P1 C15 1.833(5) . ?
P1 C18 1.816(5) . ?
P2 C10 1.818(4) . ?
P2 C21 1.854(4) . ?
P2 C24 1.865(4) . ?
C1 C2 1.369(6) . ?
C1 C9 1.479(6) . ?
C2 C3 1.492(6) . ?
C3 C4 1.398(6) . ?
C3 C8 1.401(6) . ?
C4 H4 0.9500 . ?
C4 C5 1.392(7) . ?
C5 H5 0.9500 . ?
C5 C6 1.402(8) . ?
C6 H6 0.9500 . ?
C6 C7 1.395(7) . ?
C7 H7 0.9500 . ?
C7 C8 1.379(6) . ?
C9 C10 1.418(6) . ?
C9 C14 1.404(6) . ?
C10 C11 1.391(6) . ?
C11 H11 0.9500 . ?
C11 C12 1.389(6) . ?
C12 H12 0.9500 . ?
C12 C13 1.383(7) . ?
C13 H13 0.9500 . ?
C13 C14 1.386(7) . ?
C14 H14 0.9500 . ?
C15 H15 1.0000 . ?
C15 C16 1.518(8) . ?
C15 C17 1.532(7) . ?
C16 H16A 0.9800 . ?
C16 H16B 0.9800 . ?
C16 H16C 0.9800 . ?
C17 H17A 0.9800 . ?
C17 H17B 0.9800 . ?
C17 H17C 0.9800 . ?
C18 H18 1.0000 . ?
C18 C19 1.528(8) . ?
C18 C20 1.524(8) . ?
C19 H19A 0.9800 . ?
C19 H19B 0.9800 . ?
C19 H19C 0.9800 . ?
C20 H20A 0.9800 . ?
C20 H20B 0.9800 . ?
C20 H20C 0.9800 . ?
C21 H21 1.0000 . ?
C21 C22 1.539(6) . ?
C21 C23 1.541(6) . ?
C22 H22A 0.9800 . ?
C22 H22B 0.9800 . ?
C22 H22C 0.9800 . ?
C23 H23A 0.9800 . ?
C23 H23B 0.9800 . ?
C23 H23C 0.9800 . ?
C24 H24 1.0000 . ?
C24 C25 1.535(6) . ?
C24 C26 1.532(6) . ?
C25 H25A 0.9800 . ?
C25 H25B 0.9800 . ?
C25 H25C 0.9800 . ?
C26 H26A 0.9800 . ?
C26 H26B 0.9800 . ?
C26 H26C 0.9800 . ?
C27 C28 1.455(6) . ?
C27 C31 1.455(6) . ?
C27 C32 1.489(6) . ?
C28 C29 1.395(7) . ?
C28 C33 1.493(6) . ?
C29 C30 1.457(7) . ?
C29 C34 1.503(7) . ?
C30 C31 1.418(7) . ?
C30 C35 1.502(7) . ?
C31 C36 1.479(7) . ?
C32 H32A 0.9800 . ?
C32 H32B 0.9800 . ?
C32 H32C 0.9800 . ?
C33 H33A 0.9800 . ?
C33 H33B 0.9800 . ?
C33 H33C 0.9800 . ?
C34 H34A 0.9800 . ?
C34 H34B 0.9800 . ?
C34 H34C 0.9800 . ?
C35 H35A 0.9800 . ?
C35 H35B 0.9800 . ?
C35 H35C 0.9800 . ?
C36 H36A 0.9800 . ?
C36 H36B 0.9800 . ?
C36 H36C 0.9800 . ?
Cl11 C41 1.744(8) . ?
Cl12 C41 1.744(8) . ?
C41 H41A 0.9900 . ?
C41 H41B 0.9900 . ?

loop_
_geom_torsion_atom_site_label_1
_geom_torsion_atom_site_label_2
_geom_torsion_atom_site_label_3
_geom_torsion_atom_site_label_4
_geom_torsion
_geom_torsion_site_symmetry_1
_geom_torsion_site_symmetry_2
_geom_torsion_site_symmetry_3
_geom_torsion_site_symmetry_4
_geom_torsion_publ_flag
Rh P2 C10 C9 52.8(3) . . . . ?
Rh P2 C10 C11 -125.7(3) . . . . ?
Rh P2 C21 C22 -48.0(4) . . . . ?
Rh P2 C21 C23 -176.0(3) . . . . ?
Rh P2 C24 C25 88.8(3) . . . . ?
Rh P2 C24 C26 -145.0(3) . . . . ?
Rh C2 C3 C4 7.3(6) . . . . ?
Rh C2 C3 C8 -174.7(3) . . . . ?
Rh C27 C28 C29 -61.6(3) . . . . ?
Rh C27 C28 C33 122.2(4) . . . . ?
Rh C27 C31 C30 61.3(3) . . . . ?
Rh C27 C31 C36 -124.5(4) . . . . ?
Rh C28 C29 C30 -62.4(3) . . . . ?
Rh C28 C29 C34 122.1(5) . . . . ?
Rh C29 C30 C31 -62.1(3) . . . . ?
Rh C29 C30 C35 123.0(5) . . . . ?
Rh C30 C31 C27 -58.6(3) . . . . ?
Rh C30 C31 C36 127.4(5) . . . . ?
P1 C1 C2 Rh 172.2(2) . . . . ?
P1 C1 C2 C3 -2.5(4) . . . . ?
P1 C1 C9 C10 153.7(3) . . . . ?
P1 C1 C9 C14 -27.6(6) . . . . ?
P2 C10 C11 C12 -177.6(3) . . . . ?
C1 P1 C8 C3 -3.1(3) . . . . ?
C1 P1 C8 C7 173.9(5) . . . . ?
C1 P1 C15 C16 41.6(5) . . . . ?
C1 P1 C15 C17 165.8(4) . . . . ?
C1 P1 C18 C19 -57.2(4) . . . . ?
C1 P1 C18 C20 70.6(4) . . . . ?
C1 C2 C3 C4 -177.7(4) . . . . ?
C1 C2 C3 C8 0.2(5) . . . . ?
C1 C9 C10 P2 -4.1(5) . . . . ?
C1 C9 C10 C11 174.4(4) . . . . ?
C1 C9 C14 C13 -177.6(4) . . . . ?
C2 C1 C9 C10 -27.2(6) . . . . ?
C2 C1 C9 C14 151.5(4) . . . . ?
C2 C3 C4 C5 175.9(4) . . . . ?
C2 C3 C8 P1 2.2(5) . . . . ?
C2 C3 C8 C7 -175.0(4) . . . . ?
C3 C4 C5 C6 -0.3(7) . . . . ?
C4 C3 C8 P1 -179.7(3) . . . . ?
C4 C3 C8 C7 3.1(7) . . . . ?
C4 C5 C6 C7 1.6(7) . . . . ?
C5 C6 C7 C8 -0.5(7) . . . . ?
C6 C7 C8 P1 -178.4(4) . . . . ?
C6 C7 C8 C3 -1.9(7) . . . . ?
C8 P1 C1 C2 3.3(3) . . . . ?
C8 P1 C1 C9 -177.5(4) . . . . ?
C8 P1 C15 C16 -63.8(4) . . . . ?
C8 P1 C15 C17 60.4(5) . . . . ?
C8 P1 C18 C19 48.1(4) . . . . ?
C8 P1 C18 C20 175.9(4) . . . . ?
C8 C3 C4 C5 -2.0(6) . . . . ?
C9 C1 C2 Rh -7.1(6) . . . . ?
C9 C1 C2 C3 178.2(4) . . . . ?
C9 C10 C11 C12 3.9(6) . . . . ?
C10 P2 C21 C22 -162.7(3) . . . . ?
C10 P2 C21 C23 69.3(4) . . . . ?
C10 P2 C24 C25 -158.6(3) . . . . ?
C10 P2 C24 C26 -32.3(4) . . . . ?
C10 C9 C14 C13 1.2(7) . . . . ?
C10 C11 C12 C13 -0.2(7) . . . . ?
C11 C12 C13 C14 -3.1(7) . . . . ?
C12 C13 C14 C9 2.6(7) . . . . ?
C14 C9 C10 P2 177.1(3) . . . . ?
C14 C9 C10 C11 -4.4(6) . . . . ?
C15 P1 C1 C2 -112.3(3) . . . . ?
C15 P1 C1 C9 66.9(4) . . . . ?
C15 P1 C8 C3 116.3(3) . . . . ?
C15 P1 C8 C7 -66.8(5) . . . . ?
C15 P1 C18 C19 169.7(4) . . . . ?
C15 P1 C18 C20 -62.5(4) . . . . ?
C18 P1 C1 C2 117.7(3) . . . . ?
C18 P1 C1 C9 -63.0(4) . . . . ?
C18 P1 C8 C3 -123.5(3) . . . . ?
C18 P1 C8 C7 53.4(5) . . . . ?
C18 P1 C15 C16 175.4(4) . . . . ?
C18 P1 C15 C17 -60.4(5) . . . . ?
C21 P2 C10 C9 176.2(3) . . . . ?
C21 P2 C10 C11 -2.3(4) . . . . ?
C21 P2 C24 C25 -45.0(4) . . . . ?
C21 P2 C24 C26 81.2(4) . . . . ?
C24 P2 C10 C9 -68.8(4) . . . . ?
C24 P2 C10 C11 112.7(4) . . . . ?
C24 P2 C21 C22 85.6(3) . . . . ?
C24 P2 C21 C23 -42.4(4) . . . . ?
C27 C28 C29 Rh 59.0(3) . . . . ?
C27 C28 C29 C30 -3.4(5) . . . . ?
C27 C28 C29 C34 -178.9(4) . . . . ?
C28 C27 C31 Rh -66.2(3) . . . . ?
C28 C27 C31 C30 -5.0(5) . . . . ?
C28 C27 C31 C36 169.3(4) . . . . ?
C28 C29 C30 Rh 62.4(3) . . . . ?
C28 C29 C30 C31 0.3(5) . . . . ?
C28 C29 C30 C35 -174.6(4) . . . . ?
C29 C30 C31 Rh 61.6(3) . . . . ?
C29 C30 C31 C27 2.9(5) . . . . ?
C29 C30 C31 C36 -171.0(4) . . . . ?
C31 C27 C28 Rh 66.8(3) . . . . ?
C31 C27 C28 C29 5.2(5) . . . . ?
C31 C27 C28 C33 -171.0(4) . . . . ?
C32 C27 C28 Rh -127.7(5) . . . . ?
C32 C27 C28 C29 170.7(4) . . . . ?
C32 C27 C28 C33 -5.5(7) . . . . ?
C32 C27 C31 Rh 127.7(4) . . . . ?
C32 C27 C31 C30 -171.1(4) . . . . ?
C32 C27 C31 C36 3.2(7) . . . . ?
C33 C28 C29 Rh -124.8(5) . . . . ?
C33 C28 C29 C30 172.7(4) . . . . ?
C33 C28 C29 C34 -2.7(8) . . . . ?
C34 C29 C30 Rh -122.0(5) . . . . ?
C34 C29 C30 C31 175.9(4) . . . . ?
C34 C29 C30 C35 1.0(7) . . . . ?
C35 C30 C31 Rh -123.8(5) . . . . ?
C35 C30 C31 C27 177.6(4) . . . . ?
C35 C30 C31 C36 3.6(8) . . . . ?

loop_
_platon_squeeze_void_nr
_platon_squeeze_void_average_x
_platon_squeeze_void_average_y
_platon_squeeze_void_average_z
_platon_squeeze_void_volume
_platon_squeeze_void_count_electrons
_platon_squeeze_void_content
1 0.320 0.614 0.452 101 49 dichloromethane
2 0.320 0.886 0.952 101 50 dichloromethane
3 0.680 0.114 0.048 100 49 dichloromethane
4 0.680 0.386 0.548 100 49 dichloromethane
